data_7045038
loop_
_publ_author_name
'Krishnan, V. Mahesh'
'Arman, Hadi D.'
'Tonzetich, Zachary J.'

_publ_section_title
;
 Preparation and reactivity of a square-planar PNP cobalt(ii)-hydrido
 complex: isolation of the first {Co-NO}<sup>8</sup>-hydride.
;
_journal_issue 5
_journal_name_full 'Dalton transactions (Cambridge, England : 2003)'
_journal_page_first 1435
_journal_page_last 1441
_journal_paper_doi 10.1039/c7dt04339b
_journal_volume 47
_journal_year 2018
_chemical_absolute_configuration ad
_chemical_formula_moiety 'C22 H42 Co N2 O P2'
_chemical_formula_sum 'C22 H42 Co N2 O P2'
_chemical_formula_weight 471.44
_space_group_crystal_system monoclinic
_space_group_IT_number 4
_space_group_name_Hall 'P 2yb'
_space_group_name_H-M_alt 'P 1 21 1'
_symmetry_space_group_name_Hall 'P 2yb'
_symmetry_space_group_name_H-M 'P 1 21 1'
_atom_sites_solution_hydrogens geom
_atom_sites_solution_primary dual
_audit_creation_date 2017-09-21
_audit_creation_method
;
Olex2 1.2
(compiled 2017.08.10 svn.r3458 for OlexSys, GUI svn.r5381)
;
_audit_update_record
;
2017-11-15 deposited with the CCDC.
2017-12-12 downloaded from the CCDC.
;
_cell_angle_alpha 90
_cell_angle_beta 97.987(4)
_cell_angle_gamma 90
_cell_formula_units_Z 2
_cell_length_a 7.7482(3)
_cell_length_b 14.9473(8)
_cell_length_c 10.7812(6)
_cell_measurement_reflns_used 6051
_cell_measurement_temperature 98
_cell_measurement_theta_max 27.9850
_cell_measurement_theta_min 3.0700
_cell_volume 1236.51(11)
_computing_cell_refinement 'CrysAlisPro 1.171.39.28e (Rigaku OD, 2015)'
_computing_data_collection 'CrysAlisPro 1.171.39.28e (Rigaku OD, 2015)'
_computing_data_reduction 'CrysAlisPro 1.171.39.28e (Rigaku OD, 2015)'
_computing_molecular_graphics 'Olex2 (Dolomanov et al., 2009)'
_computing_publication_material 'Olex2 (Dolomanov et al., 2009)'
_computing_structure_refinement 'ShelXL (Sheldrick, 2015)'
_computing_structure_solution 'ShelXT (Sheldrick, 2015)'
_diffrn_ambient_temperature 98
_diffrn_detector 'CCD plate'
_diffrn_measured_fraction_theta_full 1.000
_diffrn_measured_fraction_theta_max 1.000
_diffrn_measurement_details
;
List of Runs (angles in degrees, time in seconds):

  # Type    Start    End  Width  t~exp~   \w     \q     \k     \f   Frames
#--------------------------------------------------------------------------
  1  \w    -99.00  15.00   1.00   35.00    --   -9.70 -38.00 -60.00  114
  2  \w    -99.00  23.00   1.00   35.00    --   -9.70 -72.00 -30.00  122
  3  \w    -34.00  80.00   1.00   35.00    --   -9.70  38.00 -90.00  114
  4  \w    -34.00   6.00   1.00   35.00    --   -9.70  38.00  60.00   40
;
_diffrn_measurement_device 'four-circle diffractometer'
_diffrn_measurement_device_type 'XtaLAB AFC12 (RCD3): Kappa single'
_diffrn_measurement_method '\w scans'
_diffrn_orient_matrix_type 'CrysAlisPro convention (1999,Acta A55,543-557)'
_diffrn_orient_matrix_UB_11 -0.0005697000
_diffrn_orient_matrix_UB_12 -0.0334772000
_diffrn_orient_matrix_UB_13 0.0465352000
_diffrn_orient_matrix_UB_21 0.0411229000
_diffrn_orient_matrix_UB_22 0.0300007000
_diffrn_orient_matrix_UB_23 0.0457899000
_diffrn_orient_matrix_UB_31 -0.0828241000
_diffrn_orient_matrix_UB_32 0.0152111000
_diffrn_orient_matrix_UB_33 0.0121353000
_diffrn_radiation_monochromator graphite
_diffrn_radiation_probe x-ray
_diffrn_radiation_type MoK\a
_diffrn_radiation_wavelength 0.71073
_diffrn_reflns_av_R_equivalents 0.0304
_diffrn_reflns_av_unetI/netI 0.0394
_diffrn_reflns_Laue_measured_fraction_full 1.000
_diffrn_reflns_Laue_measured_fraction_max 1.000
_diffrn_reflns_limit_h_max 9
_diffrn_reflns_limit_h_min -9
_diffrn_reflns_limit_k_max 18
_diffrn_reflns_limit_k_min -17
_diffrn_reflns_limit_l_max 12
_diffrn_reflns_limit_l_min -13
_diffrn_reflns_number 13323
_diffrn_reflns_point_group_measured_fraction_full 0.984
_diffrn_reflns_point_group_measured_fraction_max 0.983
_diffrn_reflns_theta_full 25.242
_diffrn_reflns_theta_max 25.496
_diffrn_reflns_theta_min 2.344
_diffrn_source 'fine-focus sealed X-ray tube'
_diffrn_source_type 'Enhance (Mo) X-ray Source'
_exptl_absorpt_coefficient_mu 0.838
_exptl_absorpt_correction_T_max 1.00000
_exptl_absorpt_correction_T_min 0.85802
_exptl_absorpt_correction_type multi-scan
_exptl_absorpt_process_details
;
CrysAlisPro 1.171.39.28e (Rigaku Oxford Diffraction, 2015)
Empirical absorption correction using spherical harmonics,
 implemented in SCALE3 ABSPACK scaling algorithm.
;
_exptl_crystal_colour 'clear dark black'
_exptl_crystal_colour_lustre clear
_exptl_crystal_colour_modifier dark
_exptl_crystal_colour_primary black
_exptl_crystal_density_diffrn 1.266
_exptl_crystal_description plate
_exptl_crystal_F_000 506
_exptl_crystal_size_max 0.4
_exptl_crystal_size_mid 0.23
_exptl_crystal_size_min 0.07
_refine_diff_density_max 0.910
_refine_diff_density_min -0.518
_refine_diff_density_rms 0.061
_refine_ls_abs_structure_details
;
 Flack x determined using 1986 quotients [(I+)-(I-)]/[(I+)+(I-)]
 (Parsons, Flack and Wagner, Acta Cryst. B69 (2013) 249-259).
;
_refine_ls_abs_structure_Flack 0.011(6)
_refine_ls_extinction_method none
_refine_ls_goodness_of_fit_ref 1.094
_refine_ls_hydrogen_treatment constr
_refine_ls_matrix_type full
_refine_ls_number_parameters 265
_refine_ls_number_reflns 4528
_refine_ls_number_restraints 1
_refine_ls_restrained_S_all 1.094
_refine_ls_R_factor_all 0.0347
_refine_ls_R_factor_gt 0.0340
_refine_ls_shift/su_max 0.000
_refine_ls_shift/su_mean 0.000
_refine_ls_structure_factor_coef Fsqd
_refine_ls_weighting_details 'w=1/[\s^2^(Fo^2^)+(0.0290P)^2^+1.0290P] where P=(Fo^2^+2Fc^2^)/3'
_refine_ls_weighting_scheme calc
_refine_ls_wR_factor_gt 0.0782
_refine_ls_wR_factor_ref 0.0785
_reflns_Friedel_coverage 0.888
_reflns_Friedel_fraction_full 0.967
_reflns_Friedel_fraction_max 0.964
_reflns_number_gt 4478
_reflns_number_total 4528
_reflns_threshold_expression 'I > 2\s(I)'
_cod_data_source_file c7dt04339b2.cif
_cod_data_source_block cd1601a
_cod_depositor_comments 'Adding full bibliography for 7045037--7045039.cif.'
_cod_database_code 7045038
_shelx_shelxl_version_number 2016/6
_chemical_oxdiff_formula 'Co1 N2 P2 O1 C26 H20'
_shelx_space_group_comment
;
The symmetry employed for this shelxl refinement is uniquely defined
by the following loop, which should always be used as a source of
symmetry information in preference to the above space-group names.
They are only intended as comments.
;
_shelx_estimated_absorpt_t_max 0.944
_shelx_estimated_absorpt_t_min 0.730
_reflns_odcompleteness_completeness 99.93
_reflns_odcompleteness_iscentric 1
_reflns_odcompleteness_theta 27.42
_olex2_refinement_description
;
1. Fixed Uiso
 At 1.2 times of:
  All C(H) groups, All C(H,H) groups
 At 1.5 times of:
  All C(H,H,H) groups
2.a Secondary CH2 refined with riding coordinates:
 C5(H5A,H5B), C00I(H00A,H00B)
2.b Aromatic/amide H refined with riding coordinates:
 C2(H2), C3(H3)
2.c Idealised Me refined as rotating group:
 C20(H20A,H20B,H20C), C17(H17A,H17B,H17C), C19(H19A,H19B,H19C), C9(H9A,H9B,
 H9C), C21(H21A,H21B,H21C), C16(H16A,H16B,H16C), C15(H15A,H15B,H15C), C8(H8A,
 H8B,H8C), C11(H11A,H11B,H11C), C7(H7A,H7B,H7C), C13(H13A,H13B,H13C), C12(H12A,
 H12B,H12C)
;
_olex2_exptl_crystal_mounting_method 'nylon loop'
_olex2_submission_special_instructions 'No special instructions were received'
_oxdiff_exptl_absorpt_empirical_details
;
Empirical correction (ABSPACK) includes:
- Absorption correction using spherical harmonics
- Frame scaling
;
_oxdiff_exptl_absorpt_empirical_full_max 1.278
_oxdiff_exptl_absorpt_empirical_full_min 0.794

loop_
_space_group_symop_operation_xyz
'x, y, z'
'-x, y+1/2, -z'

loop_
_atom_site_label
_atom_site_type_symbol
_atom_site_fract_x
_atom_site_fract_y
_atom_site_fract_z
_atom_site_U_iso_or_equiv
_atom_site_adp_type
_atom_site_occupancy
_atom_site_site_symmetry_order
_atom_site_calc_flag
_atom_site_refinement_flags_posn
Co1 Co 0.74962(7) 0.51237(4) 0.30854(5) 0.01314(15) Uani 1 1 d .
P2 P 0.59325(13) 0.55046(7) 0.12381(10) 0.0102(2) Uani 1 1 d .
P1 P 0.84201(14) 0.41560(7) 0.46365(10) 0.0131(2) Uani 1 1 d .
N1 N 0.8446(4) 0.4222(2) 0.2079(3) 0.0112(7) Uani 1 1 d .
C1 C 0.9428(5) 0.3494(3) 0.2543(4) 0.0138(9) Uani 1 1 d .
C18 C 0.6357(5) 0.6656(3) 0.0644(4) 0.0139(9) Uani 1 1 d .
C20 C 0.8340(6) 0.6781(3) 0.0861(5) 0.0236(11) Uani 1 1 d .
H20A H 0.876039 0.674922 0.176065 0.035 Uiso 1 1 calc GR
H20B H 0.863657 0.736529 0.053747 0.035 Uiso 1 1 calc GR
H20C H 0.889199 0.630737 0.042497 0.035 Uiso 1 1 calc GR
C2 C 0.9566(5) 0.2899(3) 0.1594(4) 0.0151(9) Uani 1 1 d .
H2 H 1.016644 0.234346 0.166157 0.018 Uiso 1 1 calc R
C3 C 0.8636(5) 0.3278(3) 0.0489(4) 0.0140(9) Uani 1 1 d .
H3 H 0.850177 0.302411 -0.032695 0.017 Uiso 1 1 calc R
C5 C 1.0016(6) 0.3480(3) 0.3919(4) 0.0172(9) Uani 1 1 d .
H5A H 1.119757 0.374077 0.411210 0.021 Uiso 1 1 calc R
H5B H 1.004457 0.285918 0.423980 0.021 Uiso 1 1 calc R
C14 C 0.3539(5) 0.5239(3) 0.1059(4) 0.0149(9) Uani 1 1 d .
C17 C 0.2679(5) 0.5714(3) 0.2078(4) 0.0212(10) Uani 1 1 d .
H17A H 0.339332 0.562736 0.289354 0.032 Uiso 1 1 calc GR
H17B H 0.151569 0.546194 0.210188 0.032 Uiso 1 1 calc GR
H17C H 0.257746 0.635452 0.189022 0.032 Uiso 1 1 calc GR
C19 C 0.5541(6) 0.7362(3) 0.1417(4) 0.0197(10) Uani 1 1 d .
H19A H 0.427101 0.735405 0.119223 0.029 Uiso 1 1 calc GR
H19B H 0.598878 0.795477 0.124079 0.029 Uiso 1 1 calc GR
H19C H 0.584114 0.722738 0.231016 0.029 Uiso 1 1 calc GR
C9 C 0.8470(7) 0.5115(5) 0.6873(4) 0.0389(12) Uani 1 1 d .
H9A H 0.916137 0.543158 0.756697 0.058 Uiso 1 1 calc GR
H9B H 0.769805 0.468446 0.720679 0.058 Uiso 1 1 calc GR
H9C H 0.776866 0.554624 0.633446 0.058 Uiso 1 1 calc GR
C4 C 0.7970(5) 0.4078(3) 0.0824(4) 0.0133(9) Uani 1 1 d .
C21 C 0.5716(7) 0.6790(3) -0.0762(4) 0.0247(11) Uani 1 1 d .
H21A H 0.597634 0.625339 -0.122505 0.037 Uiso 1 1 calc GR
H21B H 0.630971 0.730663 -0.107010 0.037 Uiso 1 1 calc GR
H21C H 0.445559 0.689492 -0.088614 0.037 Uiso 1 1 calc GR
C16 C 0.3435(6) 0.4233(3) 0.1292(5) 0.0277(11) Uani 1 1 d .
H16A H 0.406154 0.391124 0.069991 0.042 Uiso 1 1 calc GR
H16B H 0.221210 0.404446 0.117607 0.042 Uiso 1 1 calc GR
H16C H 0.396648 0.409744 0.215061 0.042 Uiso 1 1 calc GR
C00I C 0.6834(5) 0.4760(3) 0.0098(4) 0.0151(9) Uani 1 1 d .
H00A H 0.587366 0.446043 -0.044931 0.018 Uiso 1 1 calc R
H00B H 0.752146 0.511427 -0.043443 0.018 Uiso 1 1 calc R
C15 C 0.2539(6) 0.5453(4) -0.0225(4) 0.0251(11) Uani 1 1 d .
H15A H 0.246721 0.610278 -0.033848 0.038 Uiso 1 1 calc GR
H15B H 0.136079 0.520271 -0.028737 0.038 Uiso 1 1 calc GR
H15C H 0.314578 0.518959 -0.087669 0.038 Uiso 1 1 calc GR
C8 C 1.1008(6) 0.5281(4) 0.5724(5) 0.0337(13) Uani 1 1 d .
H8A H 1.039237 0.576427 0.523156 0.051 Uiso 1 1 calc GR
H8B H 1.178349 0.497422 0.521762 0.051 Uiso 1 1 calc GR
H8C H 1.169585 0.553160 0.647469 0.051 Uiso 1 1 calc GR
C10 C 0.6721(6) 0.3318(3) 0.4969(5) 0.0227(10) Uani 1 1 d .
C6 C 0.9689(6) 0.4617(3) 0.6107(4) 0.0251(11) Uani 1 1 d .
C11 C 0.6246(7) 0.2766(3) 0.3770(5) 0.0295(12) Uani 1 1 d .
H11A H 0.600198 0.316989 0.305000 0.044 Uiso 1 1 calc GR
H11B H 0.521171 0.240370 0.384206 0.044 Uiso 1 1 calc GR
H11C H 0.722243 0.237336 0.365077 0.044 Uiso 1 1 calc GR
C7 C 1.0735(8) 0.3894(4) 0.6909(5) 0.0422(15) Uani 1 1 d .
H7A H 1.158494 0.418137 0.754288 0.063 Uiso 1 1 calc GR
H7B H 1.134764 0.351493 0.636978 0.063 Uiso 1 1 calc GR
H7C H 0.993773 0.352587 0.732271 0.063 Uiso 1 1 calc GR
O1 O 0.7814(10) 0.6758(3) 0.4330(5) 0.095(2) Uani 1 1 d .
C13 C 0.5094(7) 0.3807(4) 0.5275(5) 0.0356(13) Uani 1 1 d .
H13A H 0.540159 0.417710 0.602262 0.053 Uiso 1 1 calc GR
H13B H 0.421038 0.336733 0.543016 0.053 Uiso 1 1 calc GR
H13C H 0.463004 0.418790 0.456658 0.053 Uiso 1 1 calc GR
C12 C 0.7349(7) 0.2661(4) 0.6039(5) 0.0368(14) Uani 1 1 d .
H12A H 0.847445 0.240595 0.590671 0.055 Uiso 1 1 calc GR
H12B H 0.649304 0.217894 0.604898 0.055 Uiso 1 1 calc GR
H12C H 0.747782 0.297924 0.684087 0.055 Uiso 1 1 calc GR
N2 N 0.8076(9) 0.6119(3) 0.3717(5) 0.066(2) Uani 1 1 d .

loop_
_atom_site_aniso_label
_atom_site_aniso_U_11
_atom_site_aniso_U_22
_atom_site_aniso_U_33
_atom_site_aniso_U_23
_atom_site_aniso_U_13
_atom_site_aniso_U_12
Co1 0.0183(3) 0.0126(3) 0.0090(3) 0.0007(2) 0.0033(2) 0.0058(3)
P2 0.0116(5) 0.0091(5) 0.0098(5) -0.0005(4) 0.0014(4) 0.0013(4)
P1 0.0159(5) 0.0128(6) 0.0110(5) 0.0019(4) 0.0031(4) 0.0024(4)
N1 0.0115(16) 0.0119(18) 0.0107(17) -0.0003(14) 0.0035(14) 0.0022(14)
C1 0.015(2) 0.012(2) 0.015(2) 0.0030(17) 0.0041(17) 0.0023(17)
C18 0.017(2) 0.012(2) 0.014(2) 0.0031(16) 0.0048(18) 0.0003(17)
C20 0.022(2) 0.023(3) 0.027(3) 0.007(2) 0.009(2) -0.004(2)
C2 0.015(2) 0.011(2) 0.021(2) -0.0003(18) 0.0075(18) 0.0035(17)
C3 0.0110(19) 0.018(2) 0.013(2) -0.0065(18) 0.0019(17) 0.0009(17)
C5 0.021(2) 0.016(2) 0.015(2) 0.0040(18) 0.0024(18) 0.0067(19)
C14 0.0134(18) 0.014(2) 0.017(2) -0.0038(18) 0.0013(16) -0.0018(17)
C17 0.014(2) 0.028(3) 0.022(2) -0.004(2) 0.0056(19) -0.0026(19)
C19 0.024(2) 0.009(2) 0.026(3) 0.0021(19) 0.004(2) -0.0003(19)
C9 0.049(3) 0.048(3) 0.020(2) -0.016(3) 0.007(2) 0.003(4)
C4 0.015(2) 0.011(2) 0.014(2) -0.0023(17) 0.0053(17) -0.0031(17)
C21 0.042(3) 0.016(2) 0.016(2) 0.0057(19) 0.003(2) 0.004(2)
C16 0.022(2) 0.018(3) 0.042(3) -0.006(2) 0.002(2) -0.009(2)
C00I 0.019(2) 0.017(2) 0.009(2) -0.0026(17) 0.0011(17) 0.0037(17)
C15 0.017(2) 0.035(3) 0.022(2) -0.003(2) -0.0024(19) 0.000(2)
C8 0.033(3) 0.025(3) 0.039(3) -0.009(2) -0.008(2) -0.002(2)
C10 0.018(2) 0.023(3) 0.028(3) 0.012(2) 0.007(2) 0.000(2)
C6 0.030(3) 0.028(3) 0.014(2) -0.004(2) -0.008(2) 0.002(2)
C11 0.028(3) 0.020(3) 0.040(3) 0.004(2) 0.004(2) -0.005(2)
C7 0.057(4) 0.037(3) 0.025(3) -0.003(2) -0.020(3) 0.008(3)
O1 0.176(7) 0.041(3) 0.050(3) -0.020(3) -0.045(4) 0.037(4)
C13 0.027(3) 0.045(4) 0.038(3) 0.008(3) 0.015(2) 0.000(2)
C12 0.030(3) 0.038(3) 0.044(3) 0.027(3) 0.010(3) 0.004(2)
N2 0.127(6) 0.021(3) 0.035(3) -0.003(2) -0.040(3) 0.009(3)

loop_
_atom_type_symbol
_atom_type_description
_atom_type_scat_dispersion_real
_atom_type_scat_dispersion_imag
_atom_type_scat_source
C C 0.0033 0.0016 'International Tables Vol C Tables 4.2.6.8 and 6.1.1.4'
H H 0.0000 0.0000 'International Tables Vol C Tables 4.2.6.8 and 6.1.1.4'
N N 0.0061 0.0033 'International Tables Vol C Tables 4.2.6.8 and 6.1.1.4'
O O 0.0106 0.0060 'International Tables Vol C Tables 4.2.6.8 and 6.1.1.4'
P P 0.1023 0.0942 'International Tables Vol C Tables 4.2.6.8 and 6.1.1.4'
Co Co 0.3494 0.9721 'International Tables Vol C Tables 4.2.6.8 and 6.1.1.4'

loop_
_geom_angle_atom_site_label_1
_geom_angle_atom_site_label_2
_geom_angle_atom_site_label_3
_geom_angle
P1 Co1 P2 153.43(5)
N1 Co1 P2 83.14(10)
N1 Co1 P1 82.11(11)
N2 Co1 P2 102.48(17)
N2 Co1 P1 103.27(17)
N2 Co1 N1 138.2(3)
C18 P2 Co1 115.71(14)
C14 P2 Co1 116.00(14)
C14 P2 C18 112.00(19)
C00I P2 Co1 103.10(13)
C00I P2 C18 102.87(19)
C00I P2 C14 105.13(19)
C5 P1 Co1 101.68(14)
C5 P1 C10 104.0(2)
C5 P1 C6 104.6(2)
C10 P1 Co1 114.15(15)
C6 P1 Co1 117.82(17)
C6 P1 C10 112.4(2)
C1 N1 Co1 125.3(3)
C4 N1 Co1 126.2(3)
C4 N1 C1 107.1(4)
N1 C1 C5 116.7(4)
C2 C1 N1 109.7(4)
C2 C1 C5 133.5(4)
C20 C18 P2 106.2(3)
C20 C18 C19 108.3(4)
C20 C18 C21 108.3(4)
C19 C18 P2 109.8(3)
C19 C18 C21 110.1(4)
C21 C18 P2 114.0(3)
C18 C20 H20A 109.5
C18 C20 H20B 109.5
C18 C20 H20C 109.5
H20A C20 H20B 109.5
H20A C20 H20C 109.5
H20B C20 H20C 109.5
C1 C2 H2 126.7
C1 C2 C3 106.5(4)
C3 C2 H2 126.7
C2 C3 H3 126.5
C4 C3 C2 107.0(4)
C4 C3 H3 126.5
P1 C5 H5A 110.5
P1 C5 H5B 110.5
C1 C5 P1 106.2(3)
C1 C5 H5A 110.5
C1 C5 H5B 110.5
H5A C5 H5B 108.7
C17 C14 P2 110.5(3)
C16 C14 P2 105.3(3)
C16 C14 C17 107.4(4)
C15 C14 P2 114.8(3)
C15 C14 C17 109.7(4)
C15 C14 C16 108.9(4)
C14 C17 H17A 109.5
C14 C17 H17B 109.5
C14 C17 H17C 109.5
H17A C17 H17B 109.5
H17A C17 H17C 109.5
H17B C17 H17C 109.5
C18 C19 H19A 109.5
C18 C19 H19B 109.5
C18 C19 H19C 109.5
H19A C19 H19B 109.5
H19A C19 H19C 109.5
H19B C19 H19C 109.5
H9A C9 H9B 109.5
H9A C9 H9C 109.5
H9B C9 H9C 109.5
C6 C9 H9A 109.5
C6 C9 H9B 109.5
C6 C9 H9C 109.5
N1 C4 C3 109.7(4)
N1 C4 C00I 118.0(4)
C3 C4 C00I 132.3(4)
C18 C21 H21A 109.5
C18 C21 H21B 109.5
C18 C21 H21C 109.5
H21A C21 H21B 109.5
H21A C21 H21C 109.5
H21B C21 H21C 109.5
C14 C16 H16A 109.5
C14 C16 H16B 109.5
C14 C16 H16C 109.5
H16A C16 H16B 109.5
H16A C16 H16C 109.5
H16B C16 H16C 109.5
P2 C00I H00A 110.1
P2 C00I H00B 110.1
C4 C00I P2 108.0(3)
C4 C00I H00A 110.1
C4 C00I H00B 110.1
H00A C00I H00B 108.4
C14 C15 H15A 109.5
C14 C15 H15B 109.5
C14 C15 H15C 109.5
H15A C15 H15B 109.5
H15A C15 H15C 109.5
H15B C15 H15C 109.5
H8A C8 H8B 109.5
H8A C8 H8C 109.5
H8B C8 H8C 109.5
C6 C8 H8A 109.5
C6 C8 H8B 109.5
C6 C8 H8C 109.5
C11 C10 P1 106.8(3)
C11 C10 C12 107.5(4)
C13 C10 P1 110.0(3)
C13 C10 C11 109.2(4)
C13 C10 C12 109.0(4)
C12 C10 P1 114.2(3)
C9 C6 P1 110.1(3)
C9 C6 C7 110.7(4)
C8 C6 P1 107.6(3)
C8 C6 C9 108.5(5)
C8 C6 C7 106.8(4)
C7 C6 P1 112.9(4)
C10 C11 H11A 109.5
C10 C11 H11B 109.5
C10 C11 H11C 109.5
H11A C11 H11B 109.5
H11A C11 H11C 109.5
H11B C11 H11C 109.5
C6 C7 H7A 109.5
C6 C7 H7B 109.5
C6 C7 H7C 109.5
H7A C7 H7B 109.5
H7A C7 H7C 109.5
H7B C7 H7C 109.5
C10 C13 H13A 109.5
C10 C13 H13B 109.5
C10 C13 H13C 109.5
H13A C13 H13B 109.5
H13A C13 H13C 109.5
H13B C13 H13C 109.5
C10 C12 H12A 109.5
C10 C12 H12B 109.5
C10 C12 H12C 109.5
H12A C12 H12B 109.5
H12A C12 H12C 109.5
H12B C12 H12C 109.5
O1 N2 Co1 151.7(8)

loop_
_geom_bond_atom_site_label_1
_geom_bond_atom_site_label_2
_geom_bond_distance
Co1 P2 2.2557(12)
Co1 P1 2.2512(12)
Co1 N1 1.939(3)
Co1 N2 1.671(5)
P2 C18 1.881(4)
P2 C14 1.880(4)
P2 C00I 1.864(4)
P1 C5 1.848(4)
P1 C10 1.886(5)
P1 C6 1.877(5)
N1 C1 1.380(5)
N1 C4 1.369(5)
C1 C2 1.371(6)
C1 C5 1.490(6)
C18 C20 1.534(6)
C18 C19 1.534(6)
C18 C21 1.541(6)
C20 H20A 0.9800
C20 H20B 0.9800
C20 H20C 0.9800
C2 H2 0.9500
C2 C3 1.421(6)
C3 H3 0.9500
C3 C4 1.371(6)
C5 H5A 0.9900
C5 H5B 0.9900
C14 C17 1.535(6)
C14 C16 1.529(7)
C14 C15 1.524(6)
C17 H17A 0.9800
C17 H17B 0.9800
C17 H17C 0.9800
C19 H19A 0.9800
C19 H19B 0.9800
C19 H19C 0.9800
C9 H9A 0.9800
C9 H9B 0.9800
C9 H9C 0.9800
C9 C6 1.531(7)
C4 C00I 1.494(6)
C21 H21A 0.9800
C21 H21B 0.9800
C21 H21C 0.9800
C16 H16A 0.9800
C16 H16B 0.9800
C16 H16C 0.9800
C00I H00A 0.9900
C00I H00B 0.9900
C15 H15A 0.9800
C15 H15B 0.9800
C15 H15C 0.9800
C8 H8A 0.9800
C8 H8B 0.9800
C8 H8C 0.9800
C8 C6 1.522(7)
C10 C11 1.535(7)
C10 C13 1.532(7)
C10 C12 1.542(7)
C6 C7 1.542(7)
C11 H11A 0.9800
C11 H11B 0.9800
C11 H11C 0.9800
C7 H7A 0.9800
C7 H7B 0.9800
C7 H7C 0.9800
O1 N2 1.195(7)
C13 H13A 0.9800
C13 H13B 0.9800
C13 H13C 0.9800
C12 H12A 0.9800
C12 H12B 0.9800
C12 H12C 0.9800
